data_7248294
loop_
_publ_author_name
'Yao, Wenxiu'
'Wu, Pengfei'
'Xie, Yidan'
'Shen, Xinyu'
'Xia, Shuwei'
'Yu, Liangmin'

_publ_section_title
;
 Synthesis and photophysical properties of charge transfer cocrystals
 based on TCNB and fluorene and its derivatives
;
_journal_issue 16
_journal_name_full CrystEngComm
_journal_page_first 2155
_journal_page_last 2165
_journal_paper_doi 10.1039/D3CE01208E
_journal_volume 26
_journal_year 2024
_chemical_formula_moiety 'C10 H2 N4, C12 H9 N'
_chemical_formula_sum 'C22 H11 N5'
_chemical_formula_weight 345.36
_chemical_name_systematic 1,2,4,5-Tetracyanobenzene-Carbazole
_space_group_crystal_system triclinic
_space_group_IT_number 2
_space_group_name_Hall '-P 1'
_space_group_name_H-M_alt 'P -1'
_atom_sites_solution_hydrogens geom
_atom_sites_solution_primary dual
_audit_creation_date 2023-06-07
_audit_creation_method
;
Olex2 1.5
(compiled 2023.03.06 svn.rbb2c1857 for OlexSys, GUI svn.r6748)
;
_audit_update_record
;
2023-09-21 deposited with the CCDC.	2024-03-11 downloaded from the CCDC.
;
_cell_angle_alpha 73.722(3)
_cell_angle_beta 88.510(3)
_cell_angle_gamma 84.102(3)
_cell_formula_units_Z 1
_cell_length_a 7.0300(5)
_cell_length_b 7.8302(6)
_cell_length_c 7.8567(7)
_cell_measurement_reflns_used 2637
_cell_measurement_temperature 100
_cell_measurement_theta_max 26.33
_cell_measurement_theta_min 2.91
_cell_volume 412.95(6)
_computing_cell_refinement 'SAINT V8.40A (?, 2016)'
_computing_data_reduction 'SAINT V8.40A (?, 2016)'
_computing_molecular_graphics 'Olex2 1.5 (Dolomanov et al., 2009)'
_computing_publication_material 'Olex2 1.5 (Dolomanov et al., 2009)'
_computing_structure_refinement 'SHELXL 2019/2 (Sheldrick, 2015)'
_computing_structure_solution 'ShelXT (Sheldrick, 2015)'
_diffrn_ambient_temperature 100.00
_diffrn_measured_fraction_theta_full 0.997
_diffrn_measured_fraction_theta_max 0.990
_diffrn_measurement_device_type 'Bruker APEX-II CCD'
_diffrn_measurement_method '\f and \w scans'
_diffrn_radiation_type MoK\a
_diffrn_radiation_wavelength 0.71073
_diffrn_reflns_av_R_equivalents 0
_diffrn_reflns_av_unetI/netI 0.0614
_diffrn_reflns_Laue_measured_fraction_full 0.997
_diffrn_reflns_Laue_measured_fraction_max 0.990
_diffrn_reflns_number 1679
_diffrn_reflns_point_group_measured_fraction_full 0.997
_diffrn_reflns_point_group_measured_fraction_max 0.990
_diffrn_reflns_theta_full 25.242
_diffrn_reflns_theta_max 26.360
_diffrn_reflns_theta_min 2.701
_diffrn_source_current 1.4
_diffrn_source_power 0.07
_diffrn_source_voltage 50.0
_diffrn_standards_number 0
_exptl_absorpt_coefficient_mu 0.087
_exptl_absorpt_correction_T_max 0.8562
_exptl_absorpt_correction_T_min 0.5623
_exptl_absorpt_correction_type multi-scan
_exptl_absorpt_process_details
;
 TWINABS-2012/1 (Bruker,2012) was used for absorption correction.
 
For component 1:
 wR2(int) was 0.1134 before and 0.0622 after correction.
 
For component 2:
 wR2(int) was 0.1081 before and 0.0609 after correction.
 The Ratio of minimum to maximum transmission is 0.68.

Final HKLF 4 output contains 7497 reflections, Rint = 0.0609
 (5000 with I > 3sig(I), Rint = 0.0563)
;
_exptl_crystal_colour red
_exptl_crystal_colour_primary red
_exptl_crystal_density_diffrn 1.389
_exptl_crystal_description block
_exptl_crystal_F_000 178
_exptl_crystal_size_max 0.26
_exptl_crystal_size_mid 0.16
_exptl_crystal_size_min 0.08
_refine_diff_density_max 0.276
_refine_diff_density_min -0.277
_refine_diff_density_rms 0.060
_refine_ls_extinction_method none
_refine_ls_goodness_of_fit_ref 1.123
_refine_ls_hydrogen_treatment constr
_refine_ls_matrix_type full
_refine_ls_number_parameters 169
_refine_ls_number_reflns 1679
_refine_ls_number_restraints 173
_refine_ls_restrained_S_all 1.106
_refine_ls_R_factor_all 0.0905
_refine_ls_R_factor_gt 0.0646
_refine_ls_shift/su_max 0.000
_refine_ls_shift/su_mean 0.000
_refine_ls_structure_factor_coef Fsqd
_refine_ls_weighting_details 'w=1/[\s^2^(Fo^2^)+(0.0655P)^2^+0.2748P] where P=(Fo^2^+2Fc^2^)/3'
_refine_ls_weighting_scheme calc
_refine_ls_wR_factor_gt 0.1525
_refine_ls_wR_factor_ref 0.1677
_reflns_Friedel_coverage 0.000
_reflns_number_gt 1304
_reflns_number_total 1679
_reflns_threshold_expression 'I > 2\s(I)'
_cod_data_source_file d3ce01208e2.cif
_cod_data_source_block tcnbk_0m_4
_cod_depositor_comments 'Adding full bibliography for 7248291--7248294.cif.'
_cod_database_code 7248294
_shelx_shelxl_version_number 2019/2
_shelx_space_group_comment
;
The symmetry employed for this shelxl refinement is uniquely defined
by the following loop, which should always be used as a source of
symmetry information in preference to the above space-group names.
They are only intended as comments.
;
_shelx_estimated_absorpt_t_max 0.993
_shelx_estimated_absorpt_t_min 0.978
_olex2_refinement_description
;
1. Fixed Uiso
 At 1.2 times of:
  All C(H) groups, All N(H) groups
2. Rigid bond restraints
 All non-hydrogen atoms
 with sigma for 1-2 distances of 0.005 and sigma for 1-3 distances of 0.005
3. Uiso/Uaniso restraints and constraints
All non-hydrogen atoms have similar U: within 2A with sigma of 0.04 and sigma
for terminal atoms of 0.08 within 2A
All non-hydrogen atoms have similar U: within 2A with sigma of 0.005 and sigma
for terminal atoms of 0.01 within 2A
4. Others
 Fixed Sof: C8(0.5) H8(0.5) C7(0.5) H7(0.5) C6(0.5) H6(0.5) C11(0.5) C10(0.5)
 C9(0.5) H9(0.5) C12(0.5) C17(0.5) N1(0.5) H1(0.5) C13(0.5) H13(0.5) C14(0.5)
 H14(0.5) C15(0.5) H15(0.5) C16(0.5) H16(0.5)
5.a Aromatic/amide H refined with riding coordinates:
 C3(H3), C8(H8), C7(H7), C6(H6), C9(H9), N1(H1), C13(H13), C14(H14), C15(H15),
 C16(H16)
5.b Fitted hexagon refined as free rotating group:
 C8(C7,C6,C11,C10,C9)
;
_olex2_submission_special_instructions 'No special instructions were received'

loop_
_space_group_symop_operation_xyz
'x, y, z'
'-x, -y, -z'

loop_
_atom_site_label
_atom_site_type_symbol
_atom_site_fract_x
_atom_site_fract_y
_atom_site_fract_z
_atom_site_U_iso_or_equiv
_atom_site_adp_type
_atom_site_occupancy
_atom_site_site_symmetry_order
_atom_site_calc_flag
_atom_site_refinement_flags_posn
_atom_site_refinement_flags_adp
_atom_site_refinement_flags_occupancy
_atom_site_disorder_assembly
_atom_site_disorder_group
N3 N 0.6557(3) 0.3008(2) 1.0063(2) 0.0349(5) Uani 1 1 d . U . . .
N2 N 0.3414(3) 1.0204(2) 0.3137(3) 0.0389(5) Uani 1 1 d . U . . .
C4 C 0.4477(3) 0.6825(2) 0.4344(3) 0.0233(5) Uani 1 1 d . U . . .
C2 C 0.5561(3) 0.4300(3) 0.6764(2) 0.0227(5) Uani 1 1 d . U . . .
C3 C 0.5040(3) 0.6124(3) 0.6104(3) 0.0248(5) Uani 1 1 d . U . . .
H3 H 0.506876 0.688651 0.685256 0.030 Uiso 1 1 calc R U . . .
C1 C 0.6124(3) 0.3573(3) 0.8600(3) 0.0270(5) Uani 1 1 d . U . . .
C5 C 0.3904(3) 0.8710(3) 0.3661(3) 0.0277(5) Uani 1 1 d . U . . .
C8 C -0.1608(7) 0.7982(7) 0.1243(4) 0.0363(14) Uani 0.5 1 d G U P A -1
H8 H -0.205838 0.865808 0.009835 0.044 Uiso 0.5 1 calc R U P A -1
C7 C -0.1397(7) 0.8830(4) 0.2552(6) 0.0357(14) Uani 0.5 1 d G U P A -1
H7 H -0.170276 1.008637 0.230179 0.043 Uiso 0.5 1 calc R U P A -1
C6 C -0.0738(5) 0.7841(6) 0.4226(5) 0.0299(10) Uani 0.5 1 d G U P A -1
H6 H -0.059391 0.842091 0.512085 0.036 Uiso 0.5 1 calc R U P A -1
C11 C -0.0291(5) 0.6003(6) 0.4592(4) 0.0266(9) Uani 0.5 1 d G U P A -1
C10 C -0.0502(6) 0.5155(4) 0.3283(6) 0.0297(12) Uani 0.5 1 d G U P A -1
C9 C -0.1161(6) 0.6144(7) 0.1609(5) 0.0358(11) Uani 0.5 1 d G U P A -1
H9 H -0.130511 0.556427 0.071401 0.043 Uiso 0.5 1 calc R U P A -1
C12 C 0.0409(8) 0.4615(7) 0.6196(8) 0.0259(10) Uani 0.5 1 d . U P A -1
C17 C 0.0578(7) 0.3058(8) 0.5683(7) 0.0298(10) Uani 0.5 1 d . U P A -1
N1 N 0.0018(5) 0.3361(5) 0.3968(5) 0.0332(8) Uani 0.5 1 d . U P A -1
H1 H -0.000600 0.254417 0.339756 0.040 Uiso 0.5 1 calc R U P A -1
C13 C 0.0896(8) 0.4670(7) 0.7880(8) 0.0314(10) Uani 0.5 1 d . U P A -1
H13 H 0.079556 0.575500 0.820717 0.038 Uiso 0.5 1 calc R U P A -1
C14 C 0.1545(7) 0.3028(9) 0.9067(7) 0.0351(10) Uani 0.5 1 d . U P A -1
H14 H 0.189554 0.299012 1.023741 0.042 Uiso 0.5 1 calc R U P A -1
C15 C 0.1689(10) 0.1442(8) 0.8561(10) 0.0372(13) Uani 0.5 1 d . U P A -1
H15 H 0.212789 0.035397 0.940695 0.045 Uiso 0.5 1 calc R U P A -1
C16 C 0.1221(10) 0.1400(8) 0.6899(10) 0.0343(12) Uani 0.5 1 d . U P A -1
H16 H 0.132089 0.031341 0.657346 0.041 Uiso 0.5 1 calc R U P A -1

loop_
_atom_site_aniso_label
_atom_site_aniso_U_11
_atom_site_aniso_U_22
_atom_site_aniso_U_33
_atom_site_aniso_U_23
_atom_site_aniso_U_13
_atom_site_aniso_U_12
N3 0.0479(12) 0.0296(10) 0.0237(10) -0.0023(8) -0.0040(8) -0.0002(8)
N2 0.0599(14) 0.0229(9) 0.0316(11) -0.0038(8) -0.0121(9) -0.0013(8)
C4 0.0268(10) 0.0187(9) 0.0220(10) -0.0017(7) -0.0008(7) -0.0022(7)
C2 0.0250(10) 0.0225(9) 0.0181(9) -0.0012(7) -0.0010(7) -0.0034(7)
C3 0.0307(11) 0.0219(10) 0.0208(10) -0.0044(7) -0.0015(8) -0.0022(8)
C1 0.0334(12) 0.0219(10) 0.0246(11) -0.0052(8) -0.0002(8) -0.0017(8)
C5 0.0359(12) 0.0248(10) 0.0214(10) -0.0040(8) -0.0043(8) -0.0040(8)
C8 0.035(3) 0.043(3) 0.024(2) 0.005(2) -0.0030(19) -0.010(3)
C7 0.033(3) 0.034(2) 0.030(3) 0.009(2) -0.008(2) -0.003(2)
C6 0.027(2) 0.028(2) 0.029(2) 0.002(2) -0.0011(16) -0.005(2)
C11 0.0270(19) 0.022(2) 0.0289(19) -0.0032(17) 0.0026(15) -0.0035(17)
C10 0.026(2) 0.034(2) 0.030(2) -0.0103(17) 0.001(2) -0.0058(17)
C9 0.034(3) 0.044(3) 0.028(2) -0.007(2) 0.003(2) -0.009(2)
C12 0.027(2) 0.0206(17) 0.030(2) -0.0066(15) -0.0006(17) -0.0040(15)
C17 0.029(2) 0.022(2) 0.0369(19) -0.0057(18) 0.0001(16) -0.005(2)
N1 0.0357(19) 0.0324(17) 0.0353(18) -0.0154(14) -0.0006(14) -0.0037(14)
C13 0.033(2) 0.026(2) 0.030(2) -0.0015(18) 0.0012(18) -0.0001(18)
C14 0.029(2) 0.035(2) 0.032(2) 0.0039(19) 0.0003(18) 0.001(2)
C15 0.034(3) 0.027(2) 0.041(2) 0.0053(19) 0.002(2) 0.000(2)
C16 0.031(2) 0.0228(19) 0.041(3) 0.0021(18) 0.002(2) -0.0002(18)

loop_
_atom_type_symbol
_atom_type_description
_atom_type_scat_dispersion_real
_atom_type_scat_dispersion_imag
_atom_type_scat_source
C C 0.0033 0.0016 'International Tables Vol C Tables 4.2.6.8 and 6.1.1.4'
H H 0.0000 0.0000 'International Tables Vol C Tables 4.2.6.8 and 6.1.1.4'
N N 0.0061 0.0033 'International Tables Vol C Tables 4.2.6.8 and 6.1.1.4'

loop_
_geom_angle_atom_site_label_1
_geom_angle_atom_site_label_2
_geom_angle_atom_site_label_3
_geom_angle
_geom_angle_site_symmetry_1
_geom_angle_site_symmetry_3
_geom_angle_publ_flag
C2 C4 C5 119.92(17) 2_666 . ?
C3 C4 C2 120.25(18) . 2_666 ?
C3 C4 C5 119.83(18) . . ?
C4 C2 C1 120.41(17) 2_666 . ?
C3 C2 C4 120.18(18) . 2_666 ?
C3 C2 C1 119.41(18) . . ?
C4 C3 H3 120.2 . . ?
C2 C3 C4 119.58(18) . . ?
C2 C3 H3 120.2 . . ?
N3 C1 C2 179.3(2) . . ?
N2 C5 C4 178.6(2) . . ?
C7 C8 H8 120.0 . . ?
C7 C8 C9 120.0 . . ?
C9 C8 H8 120.0 . . ?
C8 C7 H7 120.0 . . ?
C6 C7 C8 120.0 . . ?
C6 C7 H7 120.0 . . ?
C7 C6 H6 120.0 . . ?
C7 C6 C11 120.0 . . ?
C11 C6 H6 120.0 . . ?
C6 C11 C12 132.9(5) . . ?
C10 C11 C6 120.0 . . ?
C10 C11 C12 107.1(5) . . ?
C11 C10 C9 120.0 . . ?
N1 C10 C11 108.8(4) . . ?
N1 C10 C9 131.2(4) . . ?
C8 C9 H9 120.0 . . ?
C10 C9 C8 120.0 . . ?
C10 C9 H9 120.0 . . ?
C17 C12 C11 104.0(6) . . ?
C17 C12 C13 123.0(5) . . ?
C13 C12 C11 133.0(7) . . ?
C12 C17 C16 120.7(5) . . ?
N1 C17 C12 111.6(5) . . ?
N1 C17 C16 127.7(6) . . ?
C10 N1 H1 125.8 . . ?
C17 N1 C10 108.4(3) . . ?
C17 N1 H1 125.8 . . ?
C12 C13 H13 122.0 . . ?
C12 C13 C14 116.0(6) . . ?
C14 C13 H13 122.0 . . ?
C13 C14 H14 119.4 . . ?
C13 C14 C15 121.3(6) . . ?
C15 C14 H14 119.4 . . ?
C14 C15 H15 118.7 . . ?
C16 C15 C14 122.5(6) . . ?
C16 C15 H15 118.7 . . ?
C17 C16 H16 121.7 . . ?
C15 C16 C17 116.6(5) . . ?
C15 C16 H16 121.7 . . ?

loop_
_geom_bond_atom_site_label_1
_geom_bond_atom_site_label_2
_geom_bond_distance
_geom_bond_site_symmetry_2
_geom_bond_publ_flag
N3 C1 1.146(3) . ?
N2 C5 1.145(3) . ?
C4 C2 1.404(3) 2_666 ?
C4 C3 1.389(3) . ?
C4 C5 1.440(3) . ?
C2 C3 1.389(3) . ?
C2 C1 1.444(3) . ?
C3 H3 0.9500 . ?
C8 H8 0.9500 . ?
C8 C7 1.3900 . ?
C8 C9 1.3900 . ?
C7 H7 0.9500 . ?
C7 C6 1.3900 . ?
C6 H6 0.9500 . ?
C6 C11 1.3900 . ?
C11 C10 1.3900 . ?
C11 C12 1.472(5) . ?
C10 C9 1.3900 . ?
C10 N1 1.370(5) . ?
C9 H9 0.9500 . ?
C12 C17 1.381(8) . ?
C12 C13 1.389(8) . ?
C17 N1 1.362(6) . ?
C17 C16 1.417(8) . ?
N1 H1 0.8800 . ?
C13 H13 0.9500 . ?
C13 C14 1.399(7) . ?
C14 H14 0.9500 . ?
C14 C15 1.400(8) . ?
C15 H15 0.9500 . ?
C15 C16 1.365(9) . ?
C16 H16 0.9500 . ?

loop_
_geom_torsion_atom_site_label_1
_geom_torsion_atom_site_label_2
_geom_torsion_atom_site_label_3
_geom_torsion_atom_site_label_4
_geom_torsion
_geom_torsion_site_symmetry_1
_geom_torsion_site_symmetry_2
_geom_torsion_site_symmetry_3
_geom_torsion_site_symmetry_4
_geom_torsion_publ_flag
C4 C2 C3 C4 0.2(3) 2_666 . . . ?
C2 C4 C3 C2 -0.2(3) 2_666 . . . ?
C1 C2 C3 C4 -179.30(18) . . . . ?
C5 C4 C3 C2 178.91(18) . . . . ?
C8 C7 C6 C11 0.0 . . . . ?
C7 C8 C9 C10 0.0 . . . . ?
C7 C6 C11 C10 0.0 . . . . ?
C7 C6 C11 C12 -179.5(4) . . . . ?
C6 C11 C10 C9 0.0 . . . . ?
C6 C11 C10 N1 -179.7(4) . . . . ?
C6 C11 C12 C17 -179.6(4) . . . . ?
C6 C11 C12 C13 -1.5(7) . . . . ?
C11 C10 C9 C8 0.0 . . . . ?
C11 C10 N1 C17 -0.7(4) . . . . ?
C11 C12 C17 N1 -1.3(6) . . . . ?
C11 C12 C17 C16 -179.8(4) . . . . ?
C11 C12 C13 C14 -179.1(5) . . . . ?
C10 C11 C12 C17 0.9(5) . . . . ?
C10 C11 C12 C13 179.0(5) . . . . ?
C9 C8 C7 C6 0.0 . . . . ?
C9 C10 N1 C17 179.6(3) . . . . ?
C12 C11 C10 C9 179.6(3) . . . . ?
C12 C11 C10 N1 -0.1(4) . . . . ?
C12 C17 N1 C10 1.4(5) . . . . ?
C12 C17 C16 C15 -1.3(8) . . . . ?
C12 C13 C14 C15 0.1(9) . . . . ?
C17 C12 C13 C14 -1.2(8) . . . . ?
N1 C10 C9 C8 179.6(5) . . . . ?
N1 C17 C16 C15 -179.4(5) . . . . ?
C13 C12 C17 N1 -179.7(5) . . . . ?
C13 C12 C17 C16 1.9(8) . . . . ?
C13 C14 C15 C16 0.4(10) . . . . ?
C14 C15 C16 C17 0.2(9) . . . . ?
C16 C17 N1 C10 179.6(5) . . . . ?
